data_4114142
loop_
_publ_author_name
'Hongbo Li'
'Liting Li'
'Tobin J. Marks'
'Louise Liable-Sands'
'Arnold L. Rheingold'

_publ_section_title
;
 Catalyst/Cocatalyst Nuclearity Effects in Single-Site Olefin
 Polymerization. Significantly Enhanced 1-Octene and Isobutene Comonomer
 Enchainment in Ethylene Polymerizations Mediated by Binuclear Catalysts
 and Cocatalysts
;
_journal_name_full 'Journal of the American Chemical Society'
_journal_page_first 10788
_journal_page_last 10789
_journal_paper_doi 10.1021/ja036289c
_journal_volume 125
_journal_year 2003
_chemical_formula_sum 'C44 H39 B F15 N Si Ti'
_chemical_formula_weight 953.56
_chemical_name_systematic
; 
 ? 
;
_space_group_IT_number 2
_symmetry_cell_setting triclinic
_symmetry_space_group_name_Hall '-P 1'
_symmetry_space_group_name_H-M 'P -1'
_atom_sites_solution_hydrogens geom
_atom_sites_solution_primary direct
_atom_sites_solution_secondary difmap
_audit_creation_method SHELXL-97
_cell_angle_alpha 90.2610(10)
_cell_angle_beta 97.9910(10)
_cell_angle_gamma 110.6800(10)
_cell_formula_units_Z 2
_cell_length_a 11.0774(8)
_cell_length_b 12.8788(9)
_cell_length_c 16.3857(12)
_cell_measurement_temperature 153(2)
_cell_volume 2162.2(3)
_computing_cell_refinement 'Bruker SMART'
_computing_data_collection 'Bruker SMART'
_computing_data_reduction 'Bruker SHELXTL'
_computing_molecular_graphics 'Bruker SHELXTL'
_computing_publication_material 'Bruker SHELXTL'
_computing_structure_refinement 'SHELXL-97 (Sheldrick, 1997)'
_computing_structure_solution 'SHELXS-97 (Sheldrick, 1990)'
_diffrn_ambient_temperature 153(2)
_diffrn_measured_fraction_theta_full 0.931
_diffrn_measured_fraction_theta_max 0.931
_diffrn_measurement_device_type 'CCD area detector'
_diffrn_measurement_method 'phi and omega scans'
_diffrn_radiation_monochromator graphite
_diffrn_radiation_source 'fine-focus sealed tube'
_diffrn_radiation_type MoK\a
_diffrn_radiation_wavelength 0.71073
_diffrn_reflns_av_R_equivalents 0.0379
_diffrn_reflns_av_sigmaI/netI 0.0507
_diffrn_reflns_limit_h_max 14
_diffrn_reflns_limit_h_min -14
_diffrn_reflns_limit_k_max 17
_diffrn_reflns_limit_k_min -17
_diffrn_reflns_limit_l_max 21
_diffrn_reflns_limit_l_min -21
_diffrn_reflns_number 19975
_diffrn_reflns_theta_full 28.30
_diffrn_reflns_theta_max 28.30
_diffrn_reflns_theta_min 1.26
_exptl_absorpt_coefficient_mu 0.324
_exptl_absorpt_correction_T_max 0.96527
_exptl_absorpt_correction_T_min 0.92616
_exptl_absorpt_correction_type integration
_exptl_crystal_colour orange
_exptl_crystal_density_diffrn 1.465
_exptl_crystal_description block
_exptl_crystal_F_000 972
_exptl_crystal_size_max 0.220
_exptl_crystal_size_mid 0.174
_exptl_crystal_size_min 0.122
_refine_diff_density_max 0.859
_refine_diff_density_min -0.719
_refine_diff_density_rms 0.086
_refine_ls_extinction_method none
_refine_ls_goodness_of_fit_ref 0.961
_refine_ls_hydrogen_treatment mixed
_refine_ls_matrix_type full
_refine_ls_number_parameters 692
_refine_ls_number_reflns 10009
_refine_ls_number_restraints 0
_refine_ls_restrained_S_all 0.961
_refine_ls_R_factor_all 0.0794
_refine_ls_R_factor_gt 0.0549
_refine_ls_shift/su_max 0.000
_refine_ls_shift/su_mean 0.000
_refine_ls_structure_factor_coef Fsqd
_refine_ls_weighting_details 'calc w=1/[\s^2^(Fo^2^)+(0.1018P)^2^+0.0000P] where P=(Fo^2^+2Fc^2^)/3'
_refine_ls_weighting_scheme calc
_refine_ls_wR_factor_gt 0.1416
_refine_ls_wR_factor_ref 0.1556
_reflns_number_gt 6977
_reflns_number_total 10009
_reflns_threshold_expression >2sigma(I)
_cod_data_source_file ja036289csi20030605_025306.cif
_cod_data_source_block s42h
_cod_database_code 4114142

loop_
_symmetry_equiv_pos_as_xyz
'x, y, z'
'-x, -y, -z'

loop_
_atom_site_label
_atom_site_type_symbol
_atom_site_fract_x
_atom_site_fract_y
_atom_site_fract_z
_atom_site_U_iso_or_equiv
_atom_site_adp_type
_atom_site_occupancy
_atom_site_symmetry_multiplicity
_atom_site_calc_flag
_atom_site_refinement_flags
Ti1 Ti 0.37443(4) 0.89014(3) 0.23575(2) 0.02655(12) Uani 1 1 d .
Si1 Si 0.22514(6) 0.72344(5) 0.33273(4) 0.03124(16) Uani 1 1 d .
N1 N 0.27456(18) 0.73612(16) 0.23442(12) 0.0298(4) Uani 1 1 d .
C1 C 0.3007(2) 0.87596(19) 0.35770(14) 0.0299(5) Uani 1 1 d .
C2 C 0.2487(2) 0.9498(2) 0.31323(16) 0.0337(5) Uani 1 1 d .
H2 H 0.161(3) 0.935(2) 0.2883(17) 0.038(7) Uiso 1 1 d .
C3 C 0.3467(2) 1.0512(2) 0.30392(16) 0.0357(5) Uani 1 1 d .
C4 C 0.4666(2) 1.0464(2) 0.34725(15) 0.0341(5) Uani 1 1 d .
C5 C 0.4383(2) 0.93880(19) 0.38061(14) 0.0307(5) Uani 1 1 d .
C6 C 0.5414(3) 0.9108(2) 0.42511(16) 0.0376(6) Uani 1 1 d .
H6 H 0.525(3) 0.842(2) 0.4504(17) 0.034(7) Uiso 1 1 d .
C7 C 0.6639(3) 0.9893(3) 0.43719(18) 0.0465(7) Uani 1 1 d .
H7 H 0.731(3) 0.969(3) 0.465(2) 0.065(10) Uiso 1 1 d .
C8 C 0.6919(3) 1.0953(3) 0.4050(2) 0.0520(8) Uani 1 1 d .
H8 H 0.782(3) 1.149(3) 0.408(2) 0.067(10) Uiso 1 1 d .
C9 C 0.5969(3) 1.1246(2) 0.36058(19) 0.0457(7) Uani 1 1 d .
H9 H 0.608(3) 1.192(3) 0.341(2) 0.050(9) Uiso 1 1 d .
C10 C 0.3292(4) 1.1519(3) 0.2658(2) 0.0512(8) Uani 1 1 d .
H10A H 0.390(4) 1.184(3) 0.244(2) 0.066(12) Uiso 1 1 d .
H10B H 0.245(4) 1.126(3) 0.224(2) 0.066(10) Uiso 1 1 d .
C11 C 0.3170(5) 1.2313(3) 0.3301(3) 0.0705(11) Uani 1 1 d .
H11A H 0.245(4) 1.199(3) 0.359(2) 0.063(10) Uiso 1 1 d .
H11B H 0.304(4) 1.287(4) 0.311(3) 0.087(14) Uiso 1 1 d .
H11C H 0.384(5) 1.252(4) 0.372(3) 0.101(18) Uiso 1 1 d .
C12 C 0.2998(3) 0.6429(3) 0.4032(2) 0.0456(7) Uani 1 1 d .
H12A H 0.244(3) 0.564(3) 0.404(2) 0.062(10) Uiso 1 1 d .
H12B H 0.312(3) 0.667(3) 0.460(2) 0.064(10) Uiso 1 1 d .
H12C H 0.377(3) 0.648(3) 0.3955(19) 0.045(9) Uiso 1 1 d .
C13 C 0.0459(3) 0.6757(2) 0.3308(2) 0.0425(6) Uani 1 1 d .
H13A H 0.009(3) 0.721(3) 0.294(2) 0.053(9) Uiso 1 1 d .
H13B H 0.033(3) 0.682(3) 0.383(2) 0.054(9) Uiso 1 1 d .
H13C H 0.002(3) 0.598(3) 0.311(2) 0.062(10) Uiso 1 1 d .
C14 C 0.2337(2) 0.6435(2) 0.16865(16) 0.0393(6) Uani 1 1 d .
C15 C 0.3324(3) 0.6690(2) 0.10829(18) 0.0413(6) Uani 1 1 d .
H15C H 0.298(3) 0.610(3) 0.063(2) 0.059(9) Uiso 1 1 d .
H15A H 0.345(3) 0.742(3) 0.0811(19) 0.046(8) Uiso 1 1 d .
H15B H 0.413(3) 0.665(3) 0.1334(19) 0.047(8) Uiso 1 1 d .
C16 C 0.2266(4) 0.5342(3) 0.2083(2) 0.0540(8) Uani 1 1 d .
H16A H 0.156(3) 0.513(3) 0.246(2) 0.057(9) Uiso 1 1 d .
H16B H 0.297(4) 0.535(3) 0.234(2) 0.060(12) Uiso 1 1 d .
H16C H 0.191(4) 0.476(4) 0.162(3) 0.086(13) Uiso 1 1 d .
C17 C 0.0998(3) 0.6334(3) 0.1235(2) 0.0542(8) Uani 1 1 d .
H17A H 0.092(4) 0.699(4) 0.101(3) 0.095(15) Uiso 1 1 d .
H17B H 0.075(3) 0.576(3) 0.082(2) 0.056(9) Uiso 1 1 d .
H17C H 0.029(3) 0.609(3) 0.161(2) 0.053(9) Uiso 1 1 d .
C18 C 0.2945(3) 0.9437(3) 0.12834(17) 0.0393(6) Uani 1 1 d .
H18A H 0.301(3) 0.899(3) 0.080(2) 0.050(8) Uiso 1 1 d .
H18B H 0.207(4) 0.937(3) 0.125(2) 0.073(11) Uiso 1 1 d .
H18C H 0.338(4) 1.017(4) 0.123(3) 0.083(13) Uiso 1 1 d .
C19 C 0.5816(2) 0.9139(2) 0.20486(15) 0.0302(5) Uani 1 1 d .
H19A H 0.531(2) 0.923(2) 0.1547(16) 0.027(6) Uiso 1 1 d .
H19B H 0.537(3) 0.842(3) 0.225(2) 0.050(8) Uiso 1 1 d .
H19C H 0.609(3) 0.973(3) 0.247(2) 0.051(8) Uiso 1 1 d .
B1 B 0.7208(2) 0.9045(2) 0.18293(17) 0.0301(5) Uani 1 1 d .
C20 C 0.7904(2) 0.8786(2) 0.27231(15) 0.0341(5) Uani 1 1 d .
C21 C 0.7269(3) 0.7833(2) 0.31249(16) 0.0410(6) Uani 1 1 d .
C22 C 0.7735(3) 0.7575(3) 0.38938(18) 0.0526(8) Uani 1 1 d .
C23 C 0.8909(3) 0.8269(3) 0.43048(17) 0.0552(9) Uani 1 1 d .
C24 C 0.9570(3) 0.9224(3) 0.39493(17) 0.0506(8) Uani 1 1 d .
C25 C 0.9061(3) 0.9469(3) 0.31857(16) 0.0404(6) Uani 1 1 d .
C26 C 0.8110(2) 1.0167(2) 0.14298(14) 0.0300(5) Uani 1 1 d .
C27 C 0.9286(2) 1.0200(2) 0.11945(15) 0.0324(5) Uani 1 1 d .
C28 C 1.0112(2) 1.1082(2) 0.08298(15) 0.0357(5) Uani 1 1 d .
C29 C 0.9778(2) 1.1999(2) 0.06761(16) 0.0378(6) Uani 1 1 d .
C30 C 0.8615(3) 1.2008(2) 0.08728(16) 0.0379(6) Uani 1 1 d .
C31 C 0.7815(2) 1.1112(2) 0.12439(15) 0.0330(5) Uani 1 1 d .
C32 C 0.6843(2) 0.8041(2) 0.11015(14) 0.0293(5) Uani 1 1 d .
C33 C 0.6077(2) 0.8072(2) 0.03609(14) 0.0307(5) Uani 1 1 d .
C34 C 0.5721(2) 0.7288(2) -0.02926(15) 0.0337(5) Uani 1 1 d .
C35 C 0.6159(2) 0.6410(2) -0.02236(16) 0.0379(6) Uani 1 1 d .
C36 C 0.6936(2) 0.6342(2) 0.04794(17) 0.0380(6) Uani 1 1 d .
C37 C 0.7271(2) 0.7150(2) 0.11174(15) 0.0333(5) Uani 1 1 d .
F1 F 0.61159(16) 0.70923(14) 0.27511(10) 0.0491(4) Uani 1 1 d .
F2 F 0.7046(2) 0.66442(18) 0.42374(12) 0.0740(6) Uani 1 1 d .
F3 F 0.9405(2) 0.8015(2) 0.50395(11) 0.0816(7) Uani 1 1 d .
F4 F 1.07300(17) 0.9927(2) 0.43424(11) 0.0679(6) Uani 1 1 d .
F5 F 0.97836(14) 1.04519(15) 0.29156(10) 0.0492(4) Uani 1 1 d .
F6 F 0.96860(13) 0.93271(13) 0.13479(10) 0.0401(3) Uani 1 1 d .
F7 F 1.12440(14) 1.10603(14) 0.06276(10) 0.0469(4) Uani 1 1 d .
F8 F 1.05810(16) 1.28812(15) 0.03378(11) 0.0526(4) Uani 1 1 d .
F9 F 0.82651(17) 1.28975(14) 0.07072(11) 0.0510(4) Uani 1 1 d .
F10 F 0.67080(14) 1.12079(13) 0.14250(10) 0.0429(4) Uani 1 1 d .
F11 F 0.56105(14) 0.89167(12) 0.02460(8) 0.0365(3) Uani 1 1 d .
F12 F 0.49585(15) 0.73741(14) -0.09826(9) 0.0468(4) Uani 1 1 d .
F13 F 0.58261(17) 0.56359(14) -0.08525(10) 0.0536(4) Uani 1 1 d .
F14 F 0.73821(17) 0.54897(13) 0.05555(11) 0.0513(4) Uani 1 1 d .
F15 F 0.80777(15) 0.70205(13) 0.17813(9) 0.0436(4) Uani 1 1 d .
C1S C 0.7394(4) 0.4266(3) 0.3042(2) 0.0704(10) Uani 1 1 d .
C2S C 0.7989(5) 0.3846(3) 0.2492(2) 0.0820(13) Uani 1 1 d .
H2SA H 0.7692 0.3792 0.1915 0.098 Uiso 1 1 calc R
C3S C 0.8996(5) 0.3515(3) 0.2787(3) 0.0873(13) Uani 1 1 d .
H3SA H 0.9390 0.3225 0.2409 0.105 Uiso 1 1 calc R
C4S C 0.9459(5) 0.3586(3) 0.3607(3) 0.0930(14) Uani 1 1 d .
H4SA H 1.0170 0.3360 0.3806 0.112 Uiso 1 1 calc R
C5S C 0.8843(5) 0.4007(3) 0.4147(3) 0.0801(12) Uani 1 1 d .
H5SA H 0.9143 0.4056 0.4723 0.096 Uiso 1 1 calc R
C6S C 0.7837(5) 0.4346(3) 0.3880(2) 0.0737(12) Uani 1 1 d .
H6SA H 0.7444 0.4633 0.4260 0.088 Uiso 1 1 calc R
C7S C 0.6345(6) 0.4581(4) 0.2722(4) 0.126(2) Uani 1 1 d .
H7SA H 0.6028 0.4861 0.3174 0.189 Uiso 1 1 calc R
H7SB H 0.5640 0.3937 0.2431 0.189 Uiso 1 1 calc R
H7SC H 0.6632 0.5167 0.2336 0.189 Uiso 1 1 calc R

loop_
_atom_site_aniso_label
_atom_site_aniso_U_11
_atom_site_aniso_U_22
_atom_site_aniso_U_33
_atom_site_aniso_U_23
_atom_site_aniso_U_13
_atom_site_aniso_U_12
Ti1 0.0252(2) 0.0262(2) 0.0273(2) 0.00082(15) 0.00624(15) 0.00724(16)
Si1 0.0311(3) 0.0270(3) 0.0334(4) 0.0026(3) 0.0100(3) 0.0057(3)
N1 0.0292(9) 0.0273(10) 0.0306(10) -0.0016(8) 0.0055(8) 0.0069(8)
C1 0.0286(11) 0.0303(12) 0.0295(12) -0.0011(9) 0.0088(9) 0.0072(9)
C2 0.0310(12) 0.0353(13) 0.0361(13) -0.0022(10) 0.0089(10) 0.0121(10)
C3 0.0423(13) 0.0295(13) 0.0393(14) 0.0017(10) 0.0143(11) 0.0148(11)
C4 0.0351(12) 0.0298(12) 0.0361(13) -0.0050(10) 0.0120(10) 0.0076(10)
C5 0.0302(11) 0.0300(12) 0.0289(12) -0.0064(9) 0.0069(9) 0.0062(10)
C6 0.0391(13) 0.0421(15) 0.0308(13) -0.0054(11) 0.0043(10) 0.0140(12)
C7 0.0355(14) 0.0591(19) 0.0417(15) -0.0163(13) -0.0015(12) 0.0161(14)
C8 0.0354(14) 0.0473(18) 0.0589(19) -0.0229(14) 0.0080(13) -0.0030(13)
C9 0.0441(15) 0.0316(15) 0.0526(17) -0.0109(12) 0.0161(13) -0.0004(12)
C10 0.062(2) 0.0340(16) 0.065(2) 0.0107(14) 0.0206(18) 0.0219(15)
C11 0.088(3) 0.0409(19) 0.095(3) 0.002(2) 0.030(3) 0.032(2)
C12 0.0543(18) 0.0383(16) 0.0452(17) 0.0102(12) 0.0100(14) 0.0168(14)
C13 0.0378(14) 0.0346(15) 0.0506(17) 0.0010(13) 0.0165(13) 0.0036(12)
C14 0.0381(13) 0.0339(13) 0.0390(14) -0.0087(11) 0.0102(11) 0.0030(11)
C15 0.0416(15) 0.0382(15) 0.0398(15) -0.0079(12) 0.0113(12) 0.0071(12)
C16 0.068(2) 0.0282(15) 0.059(2) -0.0049(13) 0.0225(18) 0.0046(15)
C17 0.0418(16) 0.063(2) 0.0449(17) -0.0194(16) 0.0009(13) 0.0055(15)
C18 0.0380(14) 0.0475(17) 0.0365(14) 0.0076(12) 0.0064(11) 0.0198(13)
C19 0.0285(11) 0.0332(13) 0.0283(12) 0.0001(10) 0.0045(9) 0.0102(10)
B1 0.0251(12) 0.0360(14) 0.0298(13) -0.0004(11) 0.0045(10) 0.0117(11)
C20 0.0334(12) 0.0437(14) 0.0300(12) -0.0018(10) 0.0063(10) 0.0192(11)
C21 0.0494(15) 0.0463(16) 0.0345(13) 0.0003(11) 0.0075(11) 0.0254(13)
C22 0.078(2) 0.061(2) 0.0391(15) 0.0127(14) 0.0169(15) 0.0458(18)
C23 0.074(2) 0.085(2) 0.0286(14) -0.0004(15) -0.0002(14) 0.058(2)
C24 0.0453(15) 0.085(2) 0.0323(14) -0.0159(14) -0.0038(12) 0.0408(17)
C25 0.0354(13) 0.0590(18) 0.0326(13) -0.0058(12) 0.0034(10) 0.0246(13)
C26 0.0259(10) 0.0337(13) 0.0274(11) -0.0052(9) 0.0003(9) 0.0083(10)
C27 0.0282(11) 0.0360(13) 0.0335(12) -0.0021(10) 0.0025(9) 0.0129(10)
C28 0.0285(11) 0.0454(15) 0.0312(12) 0.0004(10) 0.0048(10) 0.0109(11)
C29 0.0339(12) 0.0414(15) 0.0334(13) 0.0056(11) 0.0071(10) 0.0068(11)
C30 0.0415(13) 0.0382(14) 0.0348(13) 0.0025(10) 0.0053(11) 0.0155(12)
C31 0.0290(11) 0.0386(14) 0.0316(12) -0.0014(10) 0.0048(9) 0.0125(10)
C32 0.0251(10) 0.0308(12) 0.0311(12) 0.0002(9) 0.0077(9) 0.0077(9)
C33 0.0294(11) 0.0335(12) 0.0297(12) 0.0014(9) 0.0094(9) 0.0100(10)
C34 0.0313(11) 0.0368(13) 0.0290(12) -0.0008(10) 0.0049(9) 0.0070(10)
C35 0.0383(13) 0.0335(13) 0.0360(13) -0.0096(10) 0.0082(11) 0.0046(11)
C36 0.0381(13) 0.0342(13) 0.0451(15) -0.0004(11) 0.0120(11) 0.0148(11)
C37 0.0311(11) 0.0358(13) 0.0334(13) 0.0018(10) 0.0055(10) 0.0122(10)
F1 0.0560(10) 0.0443(9) 0.0460(9) 0.0108(7) 0.0117(8) 0.0152(8)
F2 0.1221(18) 0.0666(13) 0.0486(11) 0.0237(10) 0.0223(11) 0.0486(13)
F3 0.1177(18) 0.129(2) 0.0320(9) 0.0079(11) -0.0031(10) 0.0904(17)
F4 0.0481(9) 0.1247(18) 0.0361(9) -0.0224(10) -0.0105(7) 0.0439(11)
F5 0.0331(8) 0.0649(11) 0.0388(9) -0.0105(8) -0.0010(6) 0.0068(8)
F6 0.0314(7) 0.0442(9) 0.0497(9) 0.0040(7) 0.0104(6) 0.0179(7)
F7 0.0311(7) 0.0595(11) 0.0531(10) 0.0097(8) 0.0167(7) 0.0157(7)
F8 0.0457(9) 0.0514(10) 0.0584(11) 0.0178(8) 0.0206(8) 0.0096(8)
F9 0.0578(10) 0.0461(10) 0.0585(11) 0.0169(8) 0.0203(8) 0.0257(8)
F10 0.0383(8) 0.0439(9) 0.0554(10) 0.0092(7) 0.0173(7) 0.0216(7)
F11 0.0398(7) 0.0404(8) 0.0311(7) 0.0014(6) 0.0021(6) 0.0178(7)
F12 0.0498(9) 0.0524(10) 0.0321(8) -0.0071(7) -0.0041(7) 0.0147(8)
F13 0.0627(10) 0.0432(9) 0.0483(10) -0.0201(7) 0.0022(8) 0.0134(8)
F14 0.0628(10) 0.0395(9) 0.0579(10) -0.0064(7) 0.0085(8) 0.0262(8)
F15 0.0481(8) 0.0496(9) 0.0399(8) -0.0012(7) -0.0002(7) 0.0283(8)
C1S 0.074(2) 0.0438(19) 0.065(2) 0.0046(17) 0.007(2) -0.0117(18)
C2S 0.099(3) 0.056(2) 0.052(2) -0.0137(17) 0.017(2) -0.022(2)
C3S 0.094(3) 0.055(2) 0.083(3) -0.015(2) 0.018(3) -0.011(2)
C4S 0.109(3) 0.046(2) 0.093(3) 0.011(2) 0.018(3) -0.009(2)
C5S 0.108(3) 0.046(2) 0.056(2) 0.0108(17) 0.011(2) -0.008(2)
C6S 0.109(3) 0.0404(18) 0.0473(19) 0.0072(15) 0.022(2) -0.007(2)
C7S 0.163(6) 0.067(3) 0.111(4) -0.004(3) 0.038(4) -0.010(3)

loop_
_atom_type_symbol
_atom_type_description
_atom_type_scat_dispersion_real
_atom_type_scat_dispersion_imag
_atom_type_scat_source
C C 0.0033 0.0016 'International Tables Vol C Tables 4.2.6.8 and 6.1.1.4'
H H 0.0000 0.0000 'International Tables Vol C Tables 4.2.6.8 and 6.1.1.4'
B B 0.0013 0.0007 'International Tables Vol C Tables 4.2.6.8 and 6.1.1.4'
N N 0.0061 0.0033 'International Tables Vol C Tables 4.2.6.8 and 6.1.1.4'
F F 0.0171 0.0103 'International Tables Vol C Tables 4.2.6.8 and 6.1.1.4'
Si Si 0.0817 0.0704 'International Tables Vol C Tables 4.2.6.8 and 6.1.1.4'
Ti Ti 0.2776 0.4457 'International Tables Vol C Tables 4.2.6.8 and 6.1.1.4'

loop_
_geom_angle_atom_site_label_1
_geom_angle_atom_site_label_2
_geom_angle_atom_site_label_3
_geom_angle
N1 Ti1 C18 104.47(11)
N1 Ti1 C1 77.79(8)
C18 Ti1 C1 125.73(10)
N1 Ti1 C2 96.32(9)
C18 Ti1 C2 90.87(10)
C1 Ti1 C2 36.47(9)
N1 Ti1 C19 109.58(9)
C18 Ti1 C19 100.50(10)
C1 Ti1 C19 130.49(9)
C2 Ti1 C19 147.77(9)
N1 Ti1 C5 102.05(8)
C18 Ti1 C5 140.94(10)
C1 Ti1 C5 36.08(8)
C2 Ti1 C5 57.95(8)
C19 Ti1 C5 96.99(8)
N1 Ti1 C3 129.88(8)
C18 Ti1 C3 84.07(10)
C1 Ti1 C3 58.96(8)
C2 Ti1 C3 33.61(8)
C19 Ti1 C3 117.29(9)
C5 Ti1 C3 56.88(8)
N1 Ti1 C4 134.27(8)
C18 Ti1 C4 110.63(11)
C1 Ti1 C4 58.17(8)
C2 Ti1 C4 55.73(8)
C19 Ti1 C4 92.08(8)
C5 Ti1 C4 33.74(8)
C3 Ti1 C4 33.30(8)
N1 Ti1 Si1 37.18(6)
C18 Ti1 Si1 123.82(9)
C1 Ti1 Si1 40.71(6)
C2 Ti1 Si1 66.19(7)
C19 Ti1 Si1 126.65(7)
C5 Ti1 Si1 67.91(6)
C3 Ti1 Si1 97.07(6)
C4 Ti1 Si1 97.62(6)
N1 Si1 C13 114.40(13)
N1 Si1 C12 114.09(13)
C13 Si1 C12 111.49(15)
N1 Si1 C1 92.40(10)
C13 Si1 C1 110.46(12)
C12 Si1 C1 112.65(13)
N1 Si1 Ti1 40.60(6)
C13 Si1 Ti1 126.25(11)
C12 Si1 Ti1 122.18(11)
C1 Si1 Ti1 51.92(7)
C14 N1 Si1 125.08(16)
C14 N1 Ti1 132.56(16)
Si1 N1 Ti1 102.22(10)
C2 C1 C5 105.3(2)
C2 C1 Si1 119.95(18)
C5 C1 Si1 126.22(17)
C2 C1 Ti1 74.59(13)
C5 C1 Ti1 77.57(13)
Si1 C1 Ti1 87.37(9)
C3 C2 C1 111.4(2)
C3 C2 Ti1 79.63(14)
C1 C2 Ti1 68.94(12)
C2 C3 C4 106.8(2)
C2 C3 C10 127.0(3)
C4 C3 C10 125.7(3)
C2 C3 Ti1 66.77(13)
C4 C3 Ti1 75.30(13)
C10 C3 Ti1 128.76(19)
C9 C4 C5 119.7(3)
C9 C4 C3 132.4(3)
C5 C4 C3 107.9(2)
C9 C4 Ti1 125.63(17)
C5 C4 Ti1 67.77(13)
C3 C4 Ti1 71.40(14)
C6 C5 C4 119.6(2)
C6 C5 C1 131.9(2)
C4 C5 C1 108.5(2)
C6 C5 Ti1 119.97(15)
C4 C5 Ti1 78.49(14)
C1 C5 Ti1 66.34(12)
C7 C6 C5 118.4(3)
C6 C7 C8 122.2(3)
C9 C8 C7 121.3(3)
C8 C9 C4 118.8(3)
C3 C10 C11 111.6(3)
N1 C14 C17 108.0(2)
N1 C14 C15 110.1(2)
C17 C14 C15 110.2(2)
N1 C14 C16 109.8(2)
C17 C14 C16 110.0(3)
C15 C14 C16 108.8(2)
B1 C19 Ti1 169.04(18)
C26 B1 C20 113.8(2)
C26 B1 C32 104.85(18)
C20 B1 C32 113.8(2)
C26 B1 C19 112.5(2)
C20 B1 C19 103.45(18)
C32 B1 C19 108.54(19)
C25 C20 C21 112.7(2)
C25 C20 B1 126.8(2)
C21 C20 B1 120.3(2)
F1 C21 C22 115.9(3)
F1 C21 C20 119.5(2)
C22 C21 C20 124.6(3)
F2 C22 C23 120.0(3)
F2 C22 C21 120.5(3)
C23 C22 C21 119.5(3)
F3 C23 C22 120.7(3)
F3 C23 C24 120.7(3)
C22 C23 C24 118.6(3)
F4 C24 C23 120.0(3)
F4 C24 C25 119.7(3)
C23 C24 C25 120.3(3)
F5 C25 C24 114.5(3)
F5 C25 C20 121.4(2)
C24 C25 C20 124.1(3)
C31 C26 C27 113.4(2)
C31 C26 B1 127.4(2)
C27 C26 B1 119.1(2)
F6 C27 C28 116.5(2)
F6 C27 C26 119.0(2)
C28 C27 C26 124.5(2)
F7 C28 C29 119.5(2)
F7 C28 C27 121.2(2)
C29 C28 C27 119.3(2)
F8 C29 C28 120.4(2)
F8 C29 C30 120.5(2)
C28 C29 C30 119.1(2)
F9 C30 C29 119.5(2)
F9 C30 C31 120.5(2)
C29 C30 C31 120.0(2)
F10 C31 C30 115.5(2)
F10 C31 C26 120.9(2)
C30 C31 C26 123.6(2)
C37 C32 C33 113.0(2)
C37 C32 B1 127.2(2)
C33 C32 B1 119.7(2)
F11 C33 C34 115.4(2)
F11 C33 C32 119.8(2)
C34 C33 C32 124.8(2)
F12 C34 C35 120.4(2)
F12 C34 C33 120.8(2)
C35 C34 C33 118.8(2)
F13 C35 C36 120.7(2)
F13 C35 C34 119.9(2)
C36 C35 C34 119.4(2)
F14 C36 C35 120.2(2)
F14 C36 C37 120.1(2)
C35 C36 C37 119.7(2)
F15 C37 C32 120.8(2)
F15 C37 C36 115.0(2)
C32 C37 C36 124.2(2)
C6S C1S C2S 119.8(5)
C6S C1S C7S 121.9(5)
C2S C1S C7S 118.3(4)
C3S C2S C1S 119.5(4)
C2S C3S C4S 122.2(5)
C3S C4S C5S 117.2(5)
C6S C5S C4S 122.6(4)
C5S C6S C1S 118.7(4)

loop_
_geom_bond_atom_site_label_1
_geom_bond_atom_site_label_2
_geom_bond_distance
Ti1 N1 1.898(2)
Ti1 C18 2.090(3)
Ti1 C1 2.246(2)
Ti1 C2 2.320(2)
Ti1 C19 2.333(2)
Ti1 C5 2.395(2)
Ti1 C3 2.484(2)
Ti1 C4 2.535(2)
Ti1 Si1 2.8501(8)
Si1 N1 1.762(2)
Si1 C13 1.855(3)
Si1 C12 1.855(3)
Si1 C1 1.861(2)
N1 C14 1.503(3)
C1 C2 1.430(3)
C1 C5 1.444(3)
C2 C3 1.398(3)
C3 C4 1.439(4)
C3 C10 1.503(4)
C4 C9 1.425(4)
C4 C5 1.437(3)
C5 C6 1.424(4)
C6 C7 1.363(4)
C7 C8 1.411(5)
C8 C9 1.360(5)
C10 C11 1.518(5)
C14 C17 1.524(4)
C14 C15 1.527(4)
C14 C16 1.535(4)
C19 B1 1.675(3)
B1 C26 1.639(4)
B1 C20 1.650(4)
B1 C32 1.656(4)
C20 C25 1.385(4)
C20 C21 1.400(4)
C21 F1 1.354(3)
C21 C22 1.382(4)
C22 F2 1.348(4)
C22 C23 1.369(5)
C23 F3 1.343(3)
C23 C24 1.370(5)
C24 F4 1.353(4)
C24 C25 1.384(4)
C25 F5 1.352(3)
C26 C31 1.392(3)
C26 C27 1.396(3)
C27 F6 1.359(3)
C27 C28 1.381(3)
C28 F7 1.351(3)
C28 C29 1.371(4)
C29 F8 1.348(3)
C29 C30 1.374(4)
C30 F9 1.350(3)
C30 C31 1.386(4)
C31 F10 1.347(3)
C32 C37 1.387(3)
C32 C33 1.390(3)
C33 F11 1.362(3)
C33 C34 1.384(3)
C34 F12 1.344(3)
C34 C35 1.378(4)
C35 F13 1.348(3)
C35 C36 1.362(4)
C36 F14 1.353(3)
C36 C37 1.387(3)
C37 F15 1.359(3)
C1S C6S 1.383(5)
C1S C2S 1.397(6)
C1S C7S 1.399(7)
C2S C3S 1.359(7)
C3S C4S 1.360(7)
C4S C5S 1.402(7)
C5S C6S 1.354(6)
